data_7239378
loop_
_publ_author_name
'Kovach, James'
'Brennessel, William W.'
'Jones, William D.'

_publ_section_title
;
 Bisindolines from the reaction of 3,5-dimethoxyaniline with vicinal
 diones
;
_journal_issue 3
_journal_name_full 'RSC Adv.'
_journal_page_first 1401
_journal_paper_doi 10.1039/C3RA45350B
_journal_volume 4
_journal_year 2014
_chemical_formula_moiety 'C31 H30 N2 O4'
_chemical_formula_sum 'C31 H30 N2 O4'
_chemical_formula_weight 494.57
_chemical_name_common jonjk63
_space_group_IT_number 4
_space_group_name_Hall 'P 2yb'
_space_group_name_H-M_alt 'P 1 21 1'
_symmetry_cell_setting monoclinic
_symmetry_space_group_name_H-M 'P 1 21 1'
_atom_sites_solution_hydrogens geom
_atom_sites_solution_primary direct
_atom_sites_solution_secondary difmap
_audit_creation_method SHELXL-97
_cell_angle_alpha 90.00
_cell_angle_beta 94.728(1)
_cell_angle_gamma 90.00
_cell_formula_units_Z 4
_cell_length_a 11.6386(8)
_cell_length_b 19.1068(13)
_cell_length_c 11.7615(8)
_cell_measurement_reflns_used 4058
_cell_measurement_temperature 100.0(5)
_cell_measurement_theta_max 25.74
_cell_measurement_theta_min 2.60
_cell_volume 2606.6(3)
_computing_cell_refinement 'SAINT (Bruker, 2009)'
_computing_data_collection 'APEX2 (Bruker, 2011)'
_computing_data_reduction 'SAINT (Bruker, 2009)'
_computing_molecular_graphics 'SHELXTL (Sheldrick, 2008)'
_computing_publication_material 'SHELXTL (Sheldrick, 2008)'
_computing_structure_refinement 'SHELXL-97 (Sheldrick, 2008)'
_computing_structure_solution 'SIR97 (Altomare et al., 1999)'
_diffrn_ambient_temperature 100.0(5)
_diffrn_measured_fraction_theta_full 1.000
_diffrn_measured_fraction_theta_max 1.000
_diffrn_measurement_device_type 'Bruker SMART APEX II CCD Platform'
_diffrn_measurement_method 'area detector, \w scans per \f'
_diffrn_radiation_monochromator graphite
_diffrn_radiation_source 'fine-focus sealed tube'
_diffrn_radiation_type MoK\a
_diffrn_radiation_wavelength 0.71073
_diffrn_reflns_av_R_equivalents 0.0869
_diffrn_reflns_av_sigmaI/netI 0.0592
_diffrn_reflns_limit_h_max 15
_diffrn_reflns_limit_h_min -15
_diffrn_reflns_limit_k_max 25
_diffrn_reflns_limit_k_min -25
_diffrn_reflns_limit_l_max 15
_diffrn_reflns_limit_l_min -15
_diffrn_reflns_number 37187
_diffrn_reflns_theta_full 28.28
_diffrn_reflns_theta_max 28.28
_diffrn_reflns_theta_min 1.74
_diffrn_standards_number 0
_exptl_absorpt_coefficient_mu 0.084
_exptl_absorpt_correction_T_max 0.9933
_exptl_absorpt_correction_T_min 0.9673
_exptl_absorpt_correction_type multi-scan
_exptl_absorpt_process_details 'SADABS (Sheldrick, 2008)'
_exptl_crystal_colour colorless
_exptl_crystal_density_diffrn 1.260
_exptl_crystal_density_method 'not measured'
_exptl_crystal_description needle
_exptl_crystal_F_000 1048
_exptl_crystal_size_max 0.40
_exptl_crystal_size_mid 0.16
_exptl_crystal_size_min 0.08
_refine_diff_density_max 0.346
_refine_diff_density_min -0.362
_refine_diff_density_rms 0.048
_refine_ls_extinction_method none
_refine_ls_goodness_of_fit_ref 1.022
_refine_ls_hydrogen_treatment mixed
_refine_ls_matrix_type full
_refine_ls_number_parameters 657
_refine_ls_number_reflns 6662
_refine_ls_number_restraints 30
_refine_ls_restrained_S_all 1.021
_refine_ls_R_factor_all 0.1029
_refine_ls_R_factor_gt 0.0559
_refine_ls_shift/su_max 0.008
_refine_ls_shift/su_mean 0.000
_refine_ls_structure_factor_coef Fsqd
_refine_ls_weighting_details 'calc w=1/[\s^2^(Fo^2^)+(0.0482P)^2^+1.0750P] where P=(Fo^2^+2Fc^2^)/3'
_refine_ls_weighting_scheme calc
_refine_ls_wR_factor_gt 0.1155
_refine_ls_wR_factor_ref 0.1372
_reflns_number_gt 4153
_reflns_number_total 6662
_reflns_threshold_expression >2sigma(I)
_cod_data_source_file c3ra45350b.txt
_cod_data_source_block 8
_cod_database_code 7239378

loop_
_symmetry_equiv_pos_as_xyz
'x, y, z'
'-x, y+1/2, -z'

loop_
_atom_site_label
_atom_site_type_symbol
_atom_site_fract_x
_atom_site_fract_y
_atom_site_fract_z
_atom_site_U_iso_or_equiv
_atom_site_adp_type
_atom_site_occupancy
_atom_site_symmetry_multiplicity
_atom_site_calc_flag
_atom_site_refinement_flags
_atom_site_disorder_assembly
_atom_site_disorder_group
N1 N 0.4948(4) -0.0551(3) 0.1426(4) 0.0330(13) Uani 1 1 d . B .
H1 H 0.494(5) -0.043(3) 0.073(5) 0.049 Uiso 1 1 d . . .
N2 N 0.7090(4) -0.0886(3) 0.3667(4) 0.0257(4) Uani 1 1 d . B .
H2 H 0.716(4) -0.132(3) 0.396(4) 0.039 Uiso 1 1 d . . .
C1 C 0.5945(4) -0.0267(3) 0.2137(5) 0.0266(5) Uani 1 1 d D . .
C2 C 0.5870(4) -0.0666(3) 0.3340(5) 0.0285(13) Uani 1 1 d . B .
C3 C 0.5132(4) -0.1293(3) 0.2958(5) 0.0276(5) Uani 1 1 d . . .
C4 C 0.4658(4) -0.1200(4) 0.1855(5) 0.0292(5) Uani 1 1 d . B .
C5 C 0.7677(4) -0.0890(3) 0.2649(5) 0.0270(13) Uani 1 1 d . . .
C6 C 0.7082(4) -0.0527(3) 0.1790(5) 0.0247(4) Uani 1 1 d . B .
C9 C 0.4904(5) -0.1893(3) 0.3553(5) 0.0276(13) Uani 1 1 d . B .
C10 C 0.4215(4) -0.2412(3) 0.3024(5) 0.0290(13) Uani 1 1 d . . .
H10 H 0.4047 -0.2826 0.3427 0.035 Uiso 1 1 calc R B .
C11 C 0.3774(5) -0.2321(4) 0.1899(5) 0.0336(15) Uani 1 1 d . B .
C12 C 0.3975(4) -0.1717(4) 0.1287(5) 0.0318(5) Uani 1 1 d . . .
H12 H 0.3665 -0.1657 0.0521 0.038 Uiso 1 1 calc R B .
O1 O 0.5418(3) -0.1914(2) 0.4646(3) 0.0305(4) Uani 1 1 d . . .
C13 C 0.5208(6) -0.2524(4) 0.5308(6) 0.0419(16) Uani 1 1 d . B .
H13A H 0.5646 -0.2490 0.6054 0.063 Uiso 1 1 calc R . .
H13B H 0.5452 -0.2942 0.4909 0.063 Uiso 1 1 calc R . .
H13C H 0.4384 -0.2557 0.5413 0.063 Uiso 1 1 calc R . .
O2 O 0.3125(4) -0.2871(3) 0.1476(4) 0.0399(11) Uani 1 1 d . . .
C14 C 0.2882(6) -0.2925(4) 0.0285(5) 0.0600(10) Uani 1 1 d . B .
H14A H 0.2489 -0.3369 0.0102 0.090 Uiso 1 1 calc R . .
H14B H 0.3604 -0.2908 -0.0088 0.090 Uiso 1 1 calc R . .
H14C H 0.2385 -0.2535 0.0013 0.090 Uiso 1 1 calc R . .
C15 C 0.7595(4) -0.0409(3) 0.0773(5) 0.0261(5) Uani 1 1 d . . .
C16 C 0.8643(5) -0.0699(3) 0.0613(5) 0.0302(13) Uani 1 1 d . A .
H16 H 0.8985 -0.0642 -0.0086 0.036 Uiso 1 1 calc R . .
C17 C 0.9199(5) -0.1084(4) 0.1515(7) 0.0428(17) Uani 1 1 d D . .
C18 C 0.8753(5) -0.1196(3) 0.2540(5) 0.0332(14) Uani 1 1 d . A .
H18 H 0.9145 -0.1463 0.3134 0.040 Uiso 1 1 calc R . .
O3 O 0.6967(3) -0.0021(2) -0.0019(3) 0.0314(4) Uani 1 1 d . B .
C19 C 0.7521(5) 0.0161(4) -0.1008(5) 0.0376(16) Uani 1 1 d . . .
H19A H 0.7027 0.0483 -0.1479 0.056 Uiso 1 1 calc R B .
H19B H 0.7658 -0.0262 -0.1447 0.056 Uiso 1 1 calc R . .
H19C H 0.8258 0.0390 -0.0782 0.056 Uiso 1 1 calc R . .
O4 O 1.0098(6) -0.1482(5) 0.1097(8) 0.036(2) Uani 0.50 1 d PD A 1
C20 C 1.0628(10) -0.1979(7) 0.1883(11) 0.045(2) Uani 0.50 1 d PD A 1
H20A H 1.1310 -0.2178 0.1568 0.068 Uiso 0.50 1 calc PR A 1
H20B H 1.0079 -0.2354 0.2012 0.068 Uiso 0.50 1 calc PR A 1
H20C H 1.0859 -0.1745 0.2608 0.068 Uiso 0.50 1 calc PR A 1
O4' O 1.0374(6) -0.1243(6) 0.1383(9) 0.036(2) Uani 0.50 1 d PD A 5
C20' C 1.1092(10) -0.1531(8) 0.2328(12) 0.045(2) Uani 0.50 1 d PD A 5
H20D H 1.1885 -0.1575 0.2114 0.068 Uiso 0.50 1 calc PR A 5
H20E H 1.0801 -0.1994 0.2522 0.068 Uiso 0.50 1 calc PR A 5
H20F H 1.1079 -0.1220 0.2989 0.068 Uiso 0.50 1 calc PR A 5
C7 C 0.5848(10) 0.0532(4) 0.219(2) 0.022(2) Uani 0.728(19) 1 d PD B 1
C21 C 0.4862(10) 0.0893(7) 0.1824(18) 0.036(2) Uani 0.728(19) 1 d PD B 1
H21 H 0.4196 0.0648 0.1520 0.043 Uiso 0.728(19) 1 calc PR B 1
C22 C 0.4850(10) 0.1617(6) 0.1899(14) 0.040(2) Uani 0.728(19) 1 d PD B 1
H22 H 0.4152 0.1863 0.1704 0.048 Uiso 0.728(19) 1 calc PR B 1
C23 C 0.5844(10) 0.1992(6) 0.2257(14) 0.036(3) Uani 0.728(19) 1 d PD B 1
H23 H 0.5851 0.2489 0.2252 0.043 Uiso 0.728(19) 1 calc PR B 1
C24 C 0.6813(10) 0.1615(6) 0.2618(15) 0.035(2) Uani 0.728(19) 1 d PD B 1
H24 H 0.7492 0.1859 0.2892 0.042 Uiso 0.728(19) 1 calc PR B 1
C25 C 0.6829(10) 0.0906(6) 0.2592(17) 0.027(2) Uani 0.728(19) 1 d PD B 1
H25 H 0.7513 0.0662 0.2848 0.033 Uiso 0.728(19) 1 calc PR B 1
C7' C 0.609(3) 0.0531(9) 0.224(6) 0.022(2) Uani 0.272(19) 1 d PD B 5
C21' C 0.512(3) 0.0915(18) 0.198(5) 0.036(2) Uani 0.272(19) 1 d PD B 5
H21' H 0.4393 0.0691 0.1818 0.043 Uiso 0.272(19) 1 calc PR B 5
C22' C 0.520(2) 0.1640(18) 0.197(4) 0.040(2) Uani 0.272(19) 1 d PD B 5
H22' H 0.4564 0.1911 0.1665 0.048 Uiso 0.272(19) 1 calc PR B 5
C23' C 0.621(3) 0.1972(16) 0.240(4) 0.036(3) Uani 0.272(19) 1 d PD B 5
H23' H 0.6243 0.2467 0.2446 0.043 Uiso 0.272(19) 1 calc PR B 5
C24' C 0.714(3) 0.1572(17) 0.275(5) 0.035(2) Uani 0.272(19) 1 d PD B 5
H24' H 0.7820 0.1794 0.3063 0.042 Uiso 0.272(19) 1 calc PR B 5
C25' C 0.711(3) 0.0862(17) 0.265(5) 0.027(2) Uani 0.272(19) 1 d PD B 5
H25' H 0.7782 0.0594 0.2866 0.033 Uiso 0.272(19) 1 calc PR B 5
C8 C 0.5397(5) -0.0243(3) 0.4281(5) 0.0296(5) Uani 1 1 d . . .
C26 C 0.4222(5) -0.0221(4) 0.4364(6) 0.0406(6) Uani 1 1 d . B .
H26 H 0.3712 -0.0483 0.3855 0.049 Uiso 1 1 calc R . .
C27 C 0.3797(6) 0.0198(4) 0.5219(7) 0.0471(18) Uani 1 1 d . . .
H27 H 0.2988 0.0209 0.5278 0.057 Uiso 1 1 calc R B .
C28 C 0.4485(6) 0.0587(4) 0.5967(6) 0.0441(18) Uani 1 1 d . B .
C29 C 0.5661(7) 0.0557(4) 0.5860(6) 0.0459(6) Uani 1 1 d . . .
H29 H 0.6163 0.0827 0.6363 0.055 Uiso 1 1 calc R B .
C30 C 0.6131(5) 0.0145(4) 0.5045(6) 0.0358(5) Uani 1 1 d . B .
H30 H 0.6943 0.0127 0.5005 0.043 Uiso 1 1 calc R . .
C31 C 0.3961(8) 0.1032(5) 0.6862(8) 0.084(3) Uani 1 1 d . . .
H31A H 0.4577 0.1226 0.7386 0.126 Uiso 1 1 calc R B .
H31B H 0.3453 0.0741 0.7290 0.126 Uiso 1 1 calc R . .
H31C H 0.3515 0.1414 0.6487 0.126 Uiso 1 1 calc R . .
N3 N 0.0011(4) 0.3120(3) 0.1415(5) 0.0296(12) Uani 1 1 d . C .
H3 H 0.012(4) 0.315(3) 0.060(5) 0.044 Uiso 1 1 d . . .
N4 N 0.2164(4) 0.3451(3) 0.3655(4) 0.0257(4) Uani 1 1 d . C .
H4 H 0.222(4) 0.384(3) 0.419(4) 0.039 Uiso 1 1 d . . .
C51 C 0.1010(4) 0.2841(3) 0.2146(5) 0.0266(5) Uani 1 1 d . . .
C52 C 0.0951(4) 0.3258(3) 0.3337(5) 0.0236(12) Uani 1 1 d . C .
C53 C 0.0216(4) 0.3862(3) 0.2948(5) 0.0276(5) Uani 1 1 d . . .
C54 C -0.0252(4) 0.3783(4) 0.1831(5) 0.0292(5) Uani 1 1 d . C .
C55 C 0.2766(4) 0.3462(3) 0.2694(5) 0.0237(12) Uani 1 1 d . . .
C56 C 0.2161(4) 0.3095(3) 0.1805(5) 0.0247(4) Uani 1 1 d . C .
C59 C 0.0001(4) 0.4473(4) 0.3536(5) 0.0281(13) Uani 1 1 d . C .
C60 C -0.0671(4) 0.4994(4) 0.3017(5) 0.0344(15) Uani 1 1 d . . .
H60 H -0.0825 0.5411 0.3416 0.041 Uiso 1 1 calc R C .
C61 C -0.1126(4) 0.4893(4) 0.1878(5) 0.0313(14) Uani 1 1 d . C .
C62 C -0.0934(4) 0.4294(4) 0.1279(5) 0.0318(5) Uani 1 1 d . . .
H62 H -0.1255 0.4232 0.0517 0.038 Uiso 1 1 calc R C .
O5 O 0.0525(3) 0.4526(2) 0.4612(3) 0.0305(4) Uani 1 1 d . . .
C63 C 0.0316(6) 0.5132(4) 0.5247(6) 0.0436(17) Uani 1 1 d . C .
H63A H 0.0694 0.5086 0.6019 0.065 Uiso 1 1 calc R . .
H63B H -0.0516 0.5189 0.5289 0.065 Uiso 1 1 calc R . .
H63C H 0.0625 0.5542 0.4874 0.065 Uiso 1 1 calc R . .
O6 O -0.1764(3) 0.5456(3) 0.1436(4) 0.0417(12) Uani 1 1 d . . .
C64 C -0.2240(6) 0.5373(4) 0.0259(5) 0.0600(10) Uani 1 1 d . C .
H64A H -0.2611 0.5810 -0.0007 0.090 Uiso 1 1 calc R . .
H64B H -0.2811 0.4995 0.0215 0.090 Uiso 1 1 calc R . .
H64C H -0.1619 0.5257 -0.0223 0.090 Uiso 1 1 calc R . .
C65 C 0.2679(4) 0.2974(3) 0.0800(5) 0.0261(5) Uani 1 1 d . . .
C66 C 0.3774(4) 0.3235(3) 0.0685(5) 0.0295(13) Uani 1 1 d . B .
H66A H 0.4139 0.3151 0.0005 0.035 Uiso 1 1 calc R . .
C67 C 0.4333(5) 0.3615(4) 0.1554(6) 0.0341(14) Uani 1 1 d D . .
C68 C 0.3856(5) 0.3724(3) 0.2592(5) 0.0326(14) Uani 1 1 d . B .
H68A H 0.4266 0.3968 0.3201 0.039 Uiso 1 1 calc R . .
O7 O 0.2052(3) 0.2572(2) -0.0004(3) 0.0314(4) Uani 1 1 d . C .
C69 C 0.2608(6) 0.2385(4) -0.1015(6) 0.0430(17) Uani 1 1 d . . .
H69A H 0.2090 0.2090 -0.1507 0.064 Uiso 1 1 calc R C .
H69B H 0.3320 0.2128 -0.0795 0.064 Uiso 1 1 calc R . .
H69C H 0.2791 0.2811 -0.1428 0.064 Uiso 1 1 calc R . .
O8 O 0.5471(6) 0.3791(5) 0.1393(9) 0.039(2) Uani 0.728(19) 1 d PD B 1
C70 C 0.6146(11) 0.4090(9) 0.2336(12) 0.067(4) Uani 0.728(19) 1 d PD B 1
H70A H 0.6914 0.4206 0.2107 0.100 Uiso 0.728(19) 1 calc PR B 1
H70B H 0.6220 0.3752 0.2966 0.100 Uiso 0.728(19) 1 calc PR B 1
H70C H 0.5770 0.4515 0.2585 0.100 Uiso 0.728(19) 1 calc PR B 1
O8' O 0.5280(16) 0.3982(13) 0.122(2) 0.039(2) Uani 0.272(19) 1 d PD B 5
C70' C 0.576(3) 0.448(2) 0.202(3) 0.067(4) Uani 0.272(19) 1 d PD B 5
H70D H 0.6407 0.4720 0.1704 0.100 Uiso 0.272(19) 1 calc PR B 5
H70E H 0.6040 0.4237 0.2725 0.100 Uiso 0.272(19) 1 calc PR B 5
H70F H 0.5172 0.4821 0.2187 0.100 Uiso 0.272(19) 1 calc PR B 5
C57 C 0.0988(5) 0.2056(4) 0.2233(5) 0.0323(14) Uani 0.50 1 d PD C 1
C71 C 0.0112(18) 0.1573(7) 0.190(4) 0.035(3) Uani 0.50 1 d PD C 1
H71 H -0.0597 0.1745 0.1553 0.042 Uiso 0.50 1 calc PR C 1
C72 C 0.0239(12) 0.0849(7) 0.2066(14) 0.0401(16) Uani 0.50 1 d PD C 1
H72 H -0.0393 0.0546 0.1866 0.048 Uiso 0.50 1 calc PR C 1
C73 C 0.1255(12) 0.0578(7) 0.2507(14) 0.033(2) Uani 0.50 1 d PD C 1
C74 C 0.2143(15) 0.1019(7) 0.2882(16) 0.035(3) Uani 0.50 1 d PD C 1
H74 H 0.2837 0.0840 0.3253 0.042 Uiso 0.50 1 calc PR C 1
C75 C 0.1991(16) 0.1747(7) 0.270(3) 0.0401(16) Uani 0.50 1 d PD C 1
H75 H 0.2627 0.2045 0.2910 0.048 Uiso 0.50 1 calc PR C 1
C57' C 0.0988(5) 0.2056(4) 0.2233(5) 0.0323(14) Uani 0.50 1 d PD C 5
C71' C -0.0054(19) 0.1735(7) 0.185(5) 0.035(3) Uani 0.50 1 d PD C 5
H71' H -0.0702 0.2014 0.1604 0.042 Uiso 0.50 1 calc PR C 5
C72' C -0.0146(12) 0.1003(7) 0.1835(16) 0.0401(16) Uani 0.50 1 d PD C 5
H72' H -0.0843 0.0784 0.1546 0.048 Uiso 0.50 1 calc PR C 5
C73' C 0.0769(12) 0.0611(7) 0.2237(14) 0.033(2) Uani 0.50 1 d PD C 5
H73' H 0.0699 0.0116 0.2254 0.040 Uiso 0.50 1 calc PR C 5
C74' C 0.1810(14) 0.0920(7) 0.2624(17) 0.035(3) Uani 0.50 1 d PD C 5
H74' H 0.2458 0.0639 0.2862 0.042 Uiso 0.50 1 calc PR C 5
C75' C 0.1895(16) 0.1659(7) 0.266(3) 0.0401(16) Uani 0.50 1 d PD C 5
H75' H 0.2581 0.1877 0.2979 0.048 Uiso 0.50 1 calc PR C 5
C58 C 0.0462(5) 0.2822(3) 0.4263(5) 0.0296(5) Uani 1 1 d . . .
C76 C -0.0722(5) 0.2771(4) 0.4345(6) 0.0406(6) Uani 1 1 d . C .
H76A H -0.1218 0.3036 0.3826 0.049 Uiso 1 1 calc R . .
C77 C -0.1214(6) 0.2363(4) 0.5128(6) 0.049(2) Uani 1 1 d . . .
H77A H -0.2028 0.2348 0.5148 0.058 Uiso 1 1 calc R C .
C78 C -0.0507(7) 0.1972(4) 0.5890(6) 0.051(2) Uani 1 1 d . C .
H78 H -0.0832 0.1679 0.6432 0.062 Uiso 0.50 1 calc PR D 1
C79 C 0.0672(7) 0.2012(4) 0.5855(6) 0.0459(6) Uani 1 1 d . . .
H79A H 0.1164 0.1755 0.6388 0.055 Uiso 1 1 calc R C .
C80 C 0.1143(5) 0.2429(3) 0.5035(6) 0.0358(5) Uani 1 1 d . C .
H80A H 0.1957 0.2442 0.5009 0.043 Uiso 1 1 calc R . .
C81 C 0.1438(8) -0.0219(4) 0.2599(8) 0.041(2) Uani 0.50 1 d P C 1
H81A H 0.0819 -0.0459 0.2137 0.062 Uiso 0.50 1 calc PR C 1
H81B H 0.1428 -0.0364 0.3397 0.062 Uiso 0.50 1 calc PR C 1
H81C H 0.2183 -0.0341 0.2321 0.062 Uiso 0.50 1 calc PR C 1
C81' C -0.1135(12) 0.1534(7) 0.6734(12) 0.047(3) Uani 0.50 1 d P C 5
H81D H -0.1712 0.1824 0.7072 0.070 Uiso 0.50 1 calc PR C 5
H81E H -0.0578 0.1359 0.7338 0.070 Uiso 0.50 1 calc PR C 5
H81F H -0.1518 0.1137 0.6333 0.070 Uiso 0.50 1 calc PR C 5

loop_
_atom_site_aniso_label
_atom_site_aniso_U_11
_atom_site_aniso_U_22
_atom_site_aniso_U_33
_atom_site_aniso_U_23
_atom_site_aniso_U_13
_atom_site_aniso_U_12
N1 0.031(2) 0.049(4) 0.019(3) 0.008(3) -0.0007(19) -0.009(2)
N2 0.0260(10) 0.0286(9) 0.0224(9) -0.001(2) 0.0014(7) 0.0005(19)
C1 0.0265(11) 0.0343(11) 0.0189(9) -0.003(3) 0.0019(8) 0.002(2)
C2 0.024(2) 0.035(3) 0.026(3) 0.006(3) -0.004(2) 0.003(2)
C3 0.0241(11) 0.0325(11) 0.0262(10) -0.002(3) 0.0028(9) -0.002(2)
C4 0.0225(11) 0.0408(12) 0.0248(11) 0.003(3) 0.0056(9) 0.001(2)
C5 0.025(2) 0.026(3) 0.030(3) -0.004(3) 0.003(2) 0.002(2)
C6 0.0250(11) 0.0250(10) 0.0238(10) -0.001(2) 0.0007(8) -0.001(2)
C9 0.027(2) 0.032(3) 0.023(3) 0.003(3) 0.002(2) 0.000(2)
C10 0.031(3) 0.027(3) 0.030(3) -0.001(3) 0.004(2) -0.005(2)
C11 0.027(3) 0.047(4) 0.028(3) -0.004(3) 0.008(2) -0.004(3)
C12 0.0253(12) 0.0474(13) 0.0227(10) -0.003(3) 0.0027(9) 0.002(2)
O1 0.0371(9) 0.0312(9) 0.0228(7) 0.0001(17) 0.0002(7) -0.0014(16)
C13 0.056(4) 0.036(4) 0.035(4) 0.009(3) 0.008(3) -0.003(3)
O2 0.043(2) 0.046(3) 0.030(2) -0.004(2) 0.0003(18) -0.010(2)
C14 0.089(3) 0.054(3) 0.0334(14) 0.000(3) -0.0140(15) 0.013(3)
C15 0.0313(12) 0.0234(10) 0.0233(10) 0.001(2) -0.0002(9) 0.000(2)
C16 0.035(3) 0.035(3) 0.022(3) 0.006(2) 0.008(2) 0.005(2)
C17 0.039(3) 0.039(4) 0.053(4) 0.019(3) 0.021(3) 0.018(3)
C18 0.033(3) 0.033(3) 0.035(3) 0.013(3) 0.010(2) 0.014(2)
O3 0.0366(9) 0.0348(8) 0.0230(7) 0.0002(19) 0.0034(6) 0.0010(17)
C19 0.049(3) 0.042(4) 0.023(3) 0.009(3) 0.016(3) 0.001(3)
O4 0.031(3) 0.052(6) 0.027(4) 0.007(3) 0.008(3) 0.011(4)
C20 0.038(5) 0.050(6) 0.048(6) 0.007(4) 0.008(4) 0.024(4)
O4' 0.031(3) 0.052(6) 0.027(4) 0.007(3) 0.008(3) 0.011(4)
C20' 0.038(5) 0.050(6) 0.048(6) 0.007(4) 0.008(4) 0.024(4)
C7 0.019(6) 0.027(3) 0.020(4) 0.004(3) 0.006(6) 0.006(3)
C21 0.024(6) 0.049(5) 0.035(7) 0.017(4) 0.004(4) 0.016(4)
C22 0.026(5) 0.049(4) 0.045(4) 0.012(4) 0.004(5) 0.020(4)
C23 0.047(8) 0.028(4) 0.033(5) 0.006(3) 0.014(6) 0.015(5)
C24 0.028(6) 0.039(4) 0.037(5) -0.006(4) 0.004(5) 0.005(5)
C25 0.026(6) 0.030(4) 0.025(4) -0.002(3) 0.000(5) 0.007(4)
C7' 0.019(6) 0.027(3) 0.020(4) 0.004(3) 0.006(6) 0.006(3)
C21' 0.024(6) 0.049(5) 0.035(7) 0.017(4) 0.004(4) 0.016(4)
C22' 0.026(5) 0.049(4) 0.045(4) 0.012(4) 0.004(5) 0.020(4)
C23' 0.047(8) 0.028(4) 0.033(5) 0.006(3) 0.014(6) 0.015(5)
C24' 0.028(6) 0.039(4) 0.037(5) -0.006(4) 0.004(5) 0.005(5)
C25' 0.026(6) 0.030(4) 0.025(4) -0.002(3) 0.000(5) 0.007(4)
C8 0.0353(12) 0.0307(11) 0.0236(10) -0.001(3) 0.0063(9) 0.000(2)
C26 0.0393(14) 0.0458(14) 0.0379(13) -0.007(3) 0.0110(11) -0.001(3)
C27 0.050(4) 0.041(4) 0.054(4) 0.002(4) 0.026(3) 0.011(3)
C28 0.067(4) 0.028(3) 0.042(4) -0.001(3) 0.032(3) -0.003(3)
C29 0.074(2) 0.0326(12) 0.0325(13) 0.001(3) 0.0131(12) -0.001(4)
C30 0.0453(14) 0.0323(12) 0.0307(11) 0.002(3) 0.0091(10) 0.003(3)
C31 0.108(7) 0.065(6) 0.089(7) -0.016(5) 0.063(6) -0.011(5)
N3 0.027(2) 0.034(3) 0.028(3) -0.004(2) 0.0016(19) -0.002(2)
N4 0.0260(10) 0.0286(9) 0.0224(9) -0.001(2) 0.0014(7) 0.0005(19)
C51 0.0265(11) 0.0343(11) 0.0189(9) -0.003(3) 0.0019(8) 0.002(2)
C52 0.028(2) 0.024(3) 0.019(3) -0.001(2) 0.005(2) -0.002(2)
C53 0.0241(11) 0.0325(11) 0.0262(10) -0.002(3) 0.0028(9) -0.002(2)
C54 0.0225(11) 0.0408(12) 0.0248(11) 0.003(3) 0.0056(9) 0.001(2)
C55 0.030(2) 0.022(3) 0.019(3) -0.002(2) 0.005(2) 0.005(2)
C56 0.0250(11) 0.0250(10) 0.0238(10) -0.001(2) 0.0007(8) -0.001(2)
C59 0.026(2) 0.036(4) 0.022(3) 0.000(3) 0.001(2) 0.002(2)
C60 0.031(3) 0.048(4) 0.024(3) -0.001(3) 0.004(2) 0.008(3)
C61 0.026(2) 0.039(4) 0.030(3) 0.007(3) 0.003(2) 0.007(3)
C62 0.0253(12) 0.0474(13) 0.0227(10) -0.003(3) 0.0027(9) 0.002(2)
O5 0.0371(9) 0.0312(9) 0.0228(7) 0.0001(17) 0.0002(7) -0.0014(16)
C63 0.065(4) 0.038(4) 0.026(3) -0.007(3) -0.008(3) 0.018(3)
O6 0.046(2) 0.054(3) 0.025(2) 0.005(2) 0.0017(18) 0.023(2)
C64 0.089(3) 0.054(3) 0.0334(14) 0.000(3) -0.0140(15) 0.013(3)
C65 0.0313(12) 0.0234(10) 0.0233(10) 0.001(2) -0.0002(9) 0.000(2)
C66 0.033(3) 0.025(3) 0.032(3) -0.001(2) 0.009(2) -0.001(2)
C67 0.030(3) 0.034(3) 0.040(4) -0.003(3) 0.012(2) -0.004(2)
C68 0.036(3) 0.031(3) 0.031(3) -0.004(3) 0.003(2) 0.002(2)
O7 0.0366(9) 0.0348(8) 0.0230(7) 0.0002(19) 0.0034(6) 0.0010(17)
C69 0.056(4) 0.044(4) 0.029(4) -0.005(3) 0.005(3) -0.003(3)
O8 0.034(3) 0.031(5) 0.055(4) -0.011(4) 0.016(3) -0.010(3)
C70 0.047(6) 0.077(10) 0.079(8) -0.049(7) 0.030(5) -0.029(6)
O8' 0.034(3) 0.031(5) 0.055(4) -0.011(4) 0.016(3) -0.010(3)
C70' 0.047(6) 0.077(10) 0.079(8) -0.049(7) 0.030(5) -0.029(6)
C57 0.038(3) 0.036(4) 0.024(3) -0.005(3) 0.012(3) -0.008(3)
C71 0.052(6) 0.020(7) 0.033(5) 0.002(10) 0.009(6) 0.000(6)
C72 0.048(4) 0.024(3) 0.051(4) -0.001(3) 0.015(3) -0.004(3)
C73 0.040(8) 0.032(4) 0.028(6) -0.006(4) 0.003(5) -0.012(6)
C74 0.059(9) 0.025(5) 0.021(8) -0.014(4) 0.005(5) -0.008(5)
C75 0.048(4) 0.024(3) 0.051(4) -0.001(3) 0.015(3) -0.004(3)
C57' 0.038(3) 0.036(4) 0.024(3) -0.005(3) 0.012(3) -0.008(3)
C71' 0.052(6) 0.020(7) 0.033(5) 0.002(10) 0.009(6) 0.000(6)
C72' 0.048(4) 0.024(3) 0.051(4) -0.001(3) 0.015(3) -0.004(3)
C73' 0.040(8) 0.032(4) 0.028(6) -0.006(4) 0.003(5) -0.012(6)
C74' 0.059(9) 0.025(5) 0.021(8) -0.014(4) 0.005(5) -0.008(5)
C75' 0.048(4) 0.024(3) 0.051(4) -0.001(3) 0.015(3) -0.004(3)
C58 0.0353(12) 0.0307(11) 0.0236(10) -0.001(3) 0.0063(9) 0.000(2)
C76 0.0393(14) 0.0458(14) 0.0379(13) -0.007(3) 0.0110(11) -0.001(3)
C77 0.046(3) 0.066(5) 0.036(4) -0.013(4) 0.020(3) -0.014(4)
C78 0.081(5) 0.038(4) 0.039(4) -0.015(3) 0.027(4) -0.023(4)
C79 0.074(2) 0.0326(12) 0.0325(13) 0.001(3) 0.0131(12) -0.001(4)
C80 0.0453(14) 0.0323(12) 0.0307(11) 0.002(3) 0.0091(10) 0.003(3)
C81 0.046(5) 0.020(4) 0.056(6) 0.004(4) -0.008(4) -0.008(4)
C81' 0.075(9) 0.024(6) 0.047(7) -0.004(6) 0.043(7) -0.001(6)

loop_
_atom_type_symbol
_atom_type_description
_atom_type_scat_dispersion_real
_atom_type_scat_dispersion_imag
_atom_type_scat_source
C C 0.0033 0.0016 'International Tables Vol C Tables 4.2.6.8 and 6.1.1.4'
H H 0.0000 0.0000 'International Tables Vol C Tables 4.2.6.8 and 6.1.1.4'
N N 0.0061 0.0033 'International Tables Vol C Tables 4.2.6.8 and 6.1.1.4'
O O 0.0106 0.0060 'International Tables Vol C Tables 4.2.6.8 and 6.1.1.4'

loop_
_geom_angle_atom_site_label_1
_geom_angle_atom_site_label_2
_geom_angle_atom_site_label_3
_geom_angle
C4 N1 C1 109.0(5)
C4 N1 H1 127(4)
C1 N1 H1 113(4)
C5 N2 C2 107.2(5)
C5 N2 H2 106(3)
C2 N2 H2 115(3)
N1 C1 C6 113.2(5)
N1 C1 C7 109.5(7)
C6 C1 C7 114.2(8)
N1 C1 C7' 119.1(17)
C6 C1 C7' 104.8(19)
N1 C1 C2 103.1(5)
C6 C1 C2 101.3(4)
C7 C1 C2 115.0(11)
C7' C1 C2 114(3)
N2 C2 C8 110.9(5)
N2 C2 C3 110.7(5)
C8 C2 C3 114.1(5)
N2 C2 C1 103.8(4)
C8 C2 C1 116.0(5)
C3 C2 C1 100.5(5)
C4 C3 C9 120.3(6)
C4 C3 C2 110.5(5)
C9 C3 C2 129.2(5)
C3 C4 N1 111.4(5)
C3 C4 C12 121.7(6)
N1 C4 C12 126.9(6)
C6 C5 C18 123.3(6)
C6 C5 N2 111.7(5)
C18 C5 N2 125.0(6)
C5 C6 C15 119.2(5)
C5 C6 C1 111.8(5)
C15 C6 C1 128.9(5)
O1 C9 C3 114.3(5)
O1 C9 C10 126.1(6)
C3 C9 C10 119.6(6)
C11 C10 C9 119.4(6)
C11 C10 H10 120.3
C9 C10 H10 120.3
O2 C11 C10 113.6(6)
O2 C11 C12 124.2(6)
C10 C11 C12 122.2(6)
C11 C12 C4 116.8(6)
C11 C12 H12 121.6
C4 C12 H12 121.6
C9 O1 C13 116.8(5)
O1 C13 H13A 109.5
O1 C13 H13B 109.5
H13A C13 H13B 109.5
O1 C13 H13C 109.5
H13A C13 H13C 109.5
H13B C13 H13C 109.5
C11 O2 C14 118.6(6)
O2 C14 H14A 109.5
O2 C14 H14B 109.5
H14A C14 H14B 109.5
O2 C14 H14C 109.5
H14A C14 H14C 109.5
H14B C14 H14C 109.5
O3 C15 C16 124.4(5)
O3 C15 C6 115.6(5)
C16 C15 C6 120.0(5)
C15 C16 C17 118.1(5)
C15 C16 H16 121.0
C17 C16 H16 121.0
C18 C17 C16 124.2(5)
C18 C17 O4 124.6(7)
C16 C17 O4 109.1(7)
C18 C17 O4' 120.1(7)
C16 C17 O4' 114.6(7)
C17 C18 C5 115.0(6)
C17 C18 H18 122.5
C5 C18 H18 122.5
C15 O3 C19 116.2(4)
O3 C19 H19A 109.5
O3 C19 H19B 109.5
H19A C19 H19B 109.5
O3 C19 H19C 109.5
H19A C19 H19C 109.5
H19B C19 H19C 109.5
C17 O4 C20 115.1(8)
C17 O4' C20' 119.9(9)
C21 C7 C25 119.2(8)
C21 C7 C1 123.1(10)
C25 C7 C1 117.6(9)
C7 C21 C22 119.4(9)
C7 C21 H21 120.3
C22 C21 H21 120.3
C21 C22 C23 121.3(8)
C21 C22 H22 119.4
C23 C22 H22 119.4
C24 C23 C22 117.6(8)
C24 C23 H23 121.2
C22 C23 H23 121.2
C25 C24 C23 121.9(9)
C25 C24 H24 119.0
C23 C24 H24 119.0
C24 C25 C7 120.5(8)
C24 C25 H25 119.8
C7 C25 H25 119.8
C21' C7' C25' 120.1(18)
C21' C7' C1 115(3)
C25' C7' C1 124(3)
C7' C21' C22' 119(2)
C7' C21' H21' 120.6
C22' C21' H21' 120.6
C23' C22' C21' 121(2)
C23' C22' H22' 119.7
C21' C22' H22' 119.7
C24' C23' C22' 119(2)
C24' C23' H23' 120.7
C22' C23' H23' 120.7
C23' C24' C25' 122(2)
C23' C24' H24' 119.2
C25' C24' H24' 119.2
C24' C25' C7' 119.4(19)
C24' C25' H25' 120.3
C7' C25' H25' 120.3
C26 C8 C30 119.7(6)
C26 C8 C2 119.4(5)
C30 C8 C2 120.9(5)
C8 C26 C27 118.5(6)
C8 C26 H26 120.7
C27 C26 H26 120.7
C28 C27 C26 123.4(6)
C28 C27 H27 118.3
C26 C27 H27 118.3
C27 C28 C29 116.8(6)
C27 C28 C31 120.4(7)
C29 C28 C31 122.9(7)
C28 C29 C30 122.4(7)
C28 C29 H29 118.8
C30 C29 H29 118.8
C29 C30 C8 119.2(6)
C29 C30 H30 120.4
C8 C30 H30 120.4
C28 C31 H31A 109.5
C28 C31 H31B 109.5
H31A C31 H31B 109.5
C28 C31 H31C 109.5
H31A C31 H31C 109.5
H31B C31 H31C 109.5
C54 N3 C51 107.9(5)
C54 N3 H3 110(3)
C51 N3 H3 115(3)
C55 N4 C52 109.6(5)
C55 N4 H4 120(3)
C52 N4 H4 111(3)
N3 C51 C57 112.4(5)
N3 C51 C56 113.5(5)
C57 C51 C56 111.1(5)
N3 C51 C52 103.7(4)
C57 C51 C52 115.5(5)
C56 C51 C52 99.9(4)
N4 C52 C53 113.5(5)
N4 C52 C58 111.2(5)
C53 C52 C58 114.0(4)
N4 C52 C51 103.6(4)
C53 C52 C51 100.4(5)
C58 C52 C51 113.3(5)
C54 C53 C59 119.3(6)
C54 C53 C52 112.2(5)
C59 C53 C52 128.4(5)
C62 C54 C53 122.1(6)
C62 C54 N3 127.4(6)
C53 C54 N3 110.4(5)
C68 C55 N4 127.6(5)
C68 C55 C56 121.8(5)
N4 C55 C56 110.3(5)
C65 C56 C55 119.5(5)
C65 C56 C51 128.9(5)
C55 C56 C51 111.4(5)
O5 C59 C60 123.6(6)
O5 C59 C53 116.0(5)
C60 C59 C53 120.4(6)
C59 C60 C61 118.5(6)
C59 C60 H60 120.8
C61 C60 H60 120.8
C62 C61 O6 124.2(5)
C62 C61 C60 122.4(6)
O6 C61 C60 113.4(6)
C61 C62 C54 117.4(6)
C61 C62 H62 121.3
C54 C62 H62 121.3
C59 O5 C63 117.9(5)
O5 C63 H63A 109.5
O5 C63 H63B 109.5
H63A C63 H63B 109.5
O5 C63 H63C 109.5
H63A C63 H63C 109.5
H63B C63 H63C 109.5
C61 O6 C64 115.0(5)
O6 C64 H64A 109.5
O6 C64 H64B 109.5
H64A C64 H64B 109.5
O6 C64 H64C 109.5
H64A C64 H64C 109.5
H64B C64 H64C 109.5
O7 C65 C66 125.0(5)
O7 C65 C56 115.7(5)
C66 C65 C56 119.3(5)
C67 C66 C65 120.1(5)
C67 C66 H66A 119.9
C65 C66 H66A 119.9
C66 C67 O8' 113.1(13)
C66 C67 O8 115.1(6)
C66 C67 C68 122.0(5)
O8' C67 C68 123.8(13)
O8 C67 C68 122.2(7)
C55 C68 C67 117.2(6)
C55 C68 H68A 121.4
C67 C68 H68A 121.4
C65 O7 C69 117.0(4)
O7 C69 H69A 109.5
O7 C69 H69B 109.5
H69A C69 H69B 109.5
O7 C69 H69C 109.5
H69A C69 H69C 109.5
H69B C69 H69C 109.5
C67 O8 C70 117.4(8)
C67 O8' C70' 115(2)
C75 C57 C71 113.6(10)
C75 C57 C51 115.8(8)
C71 C57 C51 130.6(8)
C72 C71 C57 122.9(13)
C72 C71 H71 118.5
C57 C71 H71 118.5
C73 C72 C71 120.5(13)
C73 C72 H72 119.7
C71 C72 H72 119.7
C72 C73 C74 119.8(13)
C72 C73 C81 121.1(11)
C74 C73 C81 119.1(12)
C73 C74 C75 118.1(14)
C73 C74 H74 121.0
C75 C74 H74 121.0
C57 C75 C74 124.8(13)
C57 C75 H75 117.6
C74 C75 H75 117.6
C72' C71' H71' 119.9
C73' C72' C71' 119.3(13)
C73' C72' H72' 120.4
C71' C72' H72' 120.4
C72' C73' C74' 121.2(12)
C72' C73' H73' 119.4
C74' C73' H73' 119.4
C73' C74' C75' 119.4(14)
C73' C74' H74' 120.3
C75' C74' H74' 120.3
C74' C75' H75' 120.2
C80 C58 C76 115.8(6)
C80 C58 C52 122.8(5)
C76 C58 C52 121.3(6)
C77 C76 C58 123.9(7)
C77 C76 H76A 118.1
C58 C76 H76A 118.1
C76 C77 C78 119.0(6)
C76 C77 H77A 120.5
C78 C77 H77A 120.5
C79 C78 C77 119.4(7)
C79 C78 C81' 125.4(10)
C77 C78 C81' 115.2(9)
C79 C78 H78 120.3
C77 C78 H78 120.3
C78 C79 C80 120.0(7)
C78 C79 H79A 120.0
C80 C79 H79A 120.0
C58 C80 C79 121.9(6)
C58 C80 H80A 119.1
C79 C80 H80A 119.1
C78 C81' H81D 109.5
C78 C81' H81E 109.5
C78 C81' H81F 109.5

loop_
_geom_bond_atom_site_label_1
_geom_bond_atom_site_label_2
_geom_bond_distance
N1 C4 1.391(9)
N1 C1 1.476(7)
N1 H1 0.84(6)
N2 C5 1.426(7)
N2 C2 1.501(7)
N2 H2 0.90(6)
C1 C6 1.501(7)
C1 C7 1.534(10)
C1 C7' 1.539(17)
C1 C2 1.616(8)
C2 C8 1.510(8)
C2 C3 1.520(9)
C3 C4 1.378(8)
C3 C9 1.381(8)
C4 C12 1.401(9)
C5 C6 1.366(8)
C5 C18 1.398(7)
C6 C15 1.399(8)
C9 O1 1.373(7)
C9 C10 1.390(8)
C10 C11 1.390(8)
C10 H10 0.9500
C11 O2 1.364(8)
C11 C12 1.391(9)
C12 H12 0.9500
O1 C13 1.433(8)
C13 H13A 0.9800
C13 H13B 0.9800
C13 H13C 0.9800
O2 C14 1.410(7)
C14 H14A 0.9800
C14 H14B 0.9800
C14 H14C 0.9800
C15 O3 1.355(7)
C15 C16 1.366(7)
C16 C17 1.404(9)
C16 H16 0.9500
C17 C18 1.369(9)
C17 O4 1.414(9)
C17 O4' 1.421(9)
C18 H18 0.9500
O3 C19 1.419(7)
C19 H19A 0.9800
C19 H19B 0.9800
C19 H19C 0.9800
O4 C20 1.429(11)
C20 H20A 0.9800
C20 H20B 0.9800
C20 H20C 0.9800
O4' C20' 1.443(11)
C20' H20D 0.9800
C20' H20E 0.9800
C20' H20F 0.9800
C7 C21 1.378(10)
C7 C25 1.395(10)
C21 C22 1.386(12)
C21 H21 0.9500
C22 C23 1.396(12)
C22 H22 0.9500
C23 C24 1.376(10)
C23 H23 0.9500
C24 C25 1.355(11)
C24 H24 0.9500
C25 H25 0.9500
C7' C21' 1.365(18)
C7' C25' 1.395(17)
C21' C22' 1.389(19)
C21' H21' 0.9500
C22' C23' 1.388(19)
C22' H22' 0.9500
C23' C24' 1.360(19)
C23' H23' 0.9500
C24' C25' 1.362(18)
C24' H24' 0.9500
C25' H25' 0.9500
C8 C26 1.379(8)
C8 C30 1.400(8)
C26 C27 1.407(9)
C26 H26 0.9500
C27 C28 1.361(10)
C27 H27 0.9500
C28 C29 1.386(9)
C28 C31 1.518(10)
C29 C30 1.387(9)
C29 H29 0.9500
C30 H30 0.9500
C31 H31A 0.9800
C31 H31B 0.9800
C31 H31C 0.9800
N3 C54 1.400(8)
N3 C51 1.486(7)
N3 H3 0.97(5)
N4 C55 1.378(7)
N4 C52 1.477(7)
N4 H4 0.97(6)
C51 C57 1.504(10)
C51 C56 1.510(8)
C51 C52 1.619(8)
C52 C53 1.486(8)
C52 C58 1.519(8)
C53 C54 1.388(8)
C53 C59 1.391(9)
C54 C62 1.385(9)
C55 C68 1.378(8)
C55 C56 1.400(7)
C56 C65 1.390(8)
C59 O5 1.363(6)
C59 C60 1.377(9)
C60 C61 1.413(8)
C60 H60 0.9500
C61 C62 1.372(9)
C61 O6 1.383(7)
C62 H62 0.9500
O5 C63 1.410(8)
C63 H63A 0.9800
C63 H63B 0.9800
C63 H63C 0.9800
O6 C64 1.457(7)
C64 H64A 0.9800
C64 H64B 0.9800
C64 H64C 0.9800
C65 O7 1.379(7)
C65 C66 1.386(7)
C66 C67 1.372(9)
C66 H66A 0.9500
C67 O8' 1.392(11)
C67 O8 1.394(7)
C67 C68 1.398(9)
C68 H68A 0.9500
O7 C69 1.444(7)
C69 H69A 0.9800
C69 H69B 0.9800
C69 H69C 0.9800
O8 C70 1.425(10)
C70 H70A 0.9800
C70 H70B 0.9800
C70 H70C 0.9800
O8' C70' 1.422(13)
C70' H70D 0.9800
C70' H70E 0.9800
C70' H70F 0.9800
C57 C75 1.380(14)
C57 C71 1.406(13)
C71 C72 1.403(15)
C71 H71 0.9500
C72 C73 1.354(15)
C72 H72 0.9500
C73 C74 1.378(14)
C73 C81 1.541(16)
C74 C75 1.416(14)
C74 H74 0.9500
C75 H75 0.9500
C71' C72' 1.403(15)
C71' H71' 0.9500
C72' C73' 1.354(16)
C72' H72' 0.9500
C73' C74' 1.391(15)
C73' H73' 0.9500
C74' C75' 1.416(14)
C74' H74' 0.9500
C75' H75' 0.9500
C58 C80 1.378(8)
C58 C76 1.393(8)
C76 C77 1.367(10)
C76 H76A 0.9500
C77 C78 1.384(11)
C77 H77A 0.9500
C78 C79 1.379(10)
C78 C81' 1.530(14)
C78 H78 0.9500
C79 C80 1.397(9)
C79 H79A 0.9500
C80 H80A 0.9500
C81 H81A 0.9800
C81 H81B 0.9800
C81 H81C 0.9800
C81' H81D 0.9800
C81' H81E 0.9800
C81' H81F 0.9800

loop_
_geom_hbond_atom_site_label_D
_geom_hbond_atom_site_label_H
_geom_hbond_atom_site_label_A
_geom_hbond_distance_DH
_geom_hbond_distance_HA
_geom_hbond_distance_DA
_geom_hbond_angle_DHA
_geom_hbond_site_symmetry_A
N1 H1 O3 0.84(6) 2.70(6) 3.177(6) 117(4) .
N1 H1 O8 0.84(6) 2.91(6) 3.542(12) 133(5) 2_645
N1 H1 O8' 0.84(6) 2.54(6) 3.22(3) 138(5) 2_645
N2 H2 O1 0.90(6) 2.52(6) 3.056(6) 119(4) .
N3 H3 O7 0.97(5) 2.65(5) 3.190(6) 115(4) .
N3 H3 O4 0.97(5) 2.12(5) 3.043(10) 158(5) 2_655
N3 H3 O4' 0.97(5) 2.63(5) 3.502(11) 149(4) 2_655
N4 H4 O5 0.97(6) 2.45(5) 3.078(6) 122(4) .

loop_
_geom_torsion_atom_site_label_1
_geom_torsion_atom_site_label_2
_geom_torsion_atom_site_label_3
_geom_torsion_atom_site_label_4
_geom_torsion
C4 N1 C1 C6 84.9(6)
C4 N1 C1 C7 -146.5(11)
C4 N1 C1 C7' -151(3)
C4 N1 C1 C2 -23.6(6)
C5 N2 C2 C8 -146.0(5)
C5 N2 C2 C3 86.2(6)
C5 N2 C2 C1 -20.8(6)
N1 C1 C2 N2 135.2(5)
C6 C1 C2 N2 17.9(6)
C7 C1 C2 N2 -105.8(7)
C7' C1 C2 N2 -94.1(16)
N1 C1 C2 C8 -102.9(5)
C6 C1 C2 C8 139.8(5)
C7 C1 C2 C8 16.2(8)
C7' C1 C2 C8 27.8(16)
N1 C1 C2 C3 20.6(5)
C6 C1 C2 C3 -96.7(5)
C7 C1 C2 C3 139.7(6)
C7' C1 C2 C3 151.3(16)
N2 C2 C3 C4 -120.9(5)
C8 C2 C3 C4 113.1(6)
C1 C2 C3 C4 -11.7(6)
N2 C2 C3 C9 59.4(8)
C8 C2 C3 C9 -66.6(8)
C1 C2 C3 C9 168.6(6)
C9 C3 C4 N1 177.2(5)
C2 C3 C4 N1 -2.4(7)
C9 C3 C4 C12 -2.8(9)
C2 C3 C4 C12 177.6(5)
C1 N1 C4 C3 17.5(7)
C1 N1 C4 C12 -162.6(5)
C2 N2 C5 C6 16.2(7)
C2 N2 C5 C18 -166.5(6)
C18 C5 C6 C15 -4.7(9)
N2 C5 C6 C15 172.7(5)
C18 C5 C6 C1 179.0(6)
N2 C5 C6 C1 -3.7(7)
N1 C1 C6 C5 -119.0(6)
C7 C1 C6 C5 114.9(11)
C7' C1 C6 C5 110(3)
C2 C1 C6 C5 -9.3(6)
N1 C1 C6 C15 65.1(8)
C7 C1 C6 C15 -61.0(12)
C7' C1 C6 C15 -66(3)
C2 C1 C6 C15 174.8(6)
C4 C3 C9 O1 -179.1(5)
C2 C3 C9 O1 0.5(9)
C4 C3 C9 C10 1.6(9)
C2 C3 C9 C10 -178.8(5)
O1 C9 C10 C11 -178.7(5)
C3 C9 C10 C11 0.5(9)
C9 C10 C11 O2 179.3(5)
C9 C10 C11 C12 -1.6(9)
O2 C11 C12 C4 179.6(5)
C10 C11 C12 C4 0.5(8)
C3 C4 C12 C11 1.6(8)
N1 C4 C12 C11 -178.3(5)
C3 C9 O1 C13 179.8(5)
C10 C9 O1 C13 -1.0(8)
C10 C11 O2 C14 -163.8(5)
C12 C11 O2 C14 17.0(9)
C5 C6 C15 O3 -177.5(5)
C1 C6 C15 O3 -1.8(9)
C5 C6 C15 C16 4.9(9)
C1 C6 C15 C16 -179.5(6)
O3 C15 C16 C17 179.6(6)
C6 C15 C16 C17 -3.0(9)
C15 C16 C17 C18 0.9(11)
C15 C16 C17 O4 165.2(7)
C15 C16 C17 O4' -167.4(8)
C16 C17 C18 C5 -0.5(11)
O4 C17 C18 C5 -162.4(8)
O4' C17 C18 C5 167.1(8)
C6 C5 C18 C17 2.5(10)
N2 C5 C18 C17 -174.6(6)
C16 C15 O3 C19 -8.5(9)
C6 C15 O3 C19 174.0(5)
C18 C17 O4 C20 -6.9(14)
C16 C17 O4 C20 -171.1(9)
C18 C17 O4' C20' 0.8(15)
C16 C17 O4' C20' 169.5(10)
N1 C1 C7 C21 12(3)
C6 C1 C7 C21 140(2)
C2 C1 C7 C21 -103(2)
N1 C1 C7 C25 -165.2(17)
C6 C1 C7 C25 -37(2)
C2 C1 C7 C25 79(2)
C25 C7 C21 C22 -3(4)
C1 C7 C21 C22 -179.7(18)
C7 C21 C22 C23 5(3)
C21 C22 C23 C24 -5(3)
C22 C23 C24 C25 2(3)
C23 C24 C25 C7 0(3)
C21 C7 C25 C24 0(4)
C1 C7 C25 C24 177.3(18)
N1 C1 C7' C21' 21(7)
C6 C1 C7' C21' 148(6)
C2 C1 C7' C21' -102(6)
N1 C1 C7' C25' -164(5)
C6 C1 C7' C25' -36(7)
C2 C1 C7' C25' 73(7)
C25' C7' C21' C22' 10(11)
C1 C7' C21' C22' -175(5)
C7' C21' C22' C23' -11(10)
C21' C22' C23' C24' 5(9)
C22' C23' C24' C25' 2(9)
C23' C24' C25' C7' -3(10)
C21' C7' C25' C24' -3(11)
C1 C7' C25' C24' -178(5)
N2 C2 C8 C26 -155.0(6)
C3 C2 C8 C26 -29.2(8)
C1 C2 C8 C26 86.9(7)
N2 C2 C8 C30 27.0(8)
C3 C2 C8 C30 152.9(6)
C1 C2 C8 C30 -91.0(7)
C30 C8 C26 C27 0.3(10)
C2 C8 C26 C27 -177.6(6)
C8 C26 C27 C28 0.4(11)
C26 C27 C28 C29 -0.2(11)
C26 C27 C28 C31 179.5(7)
C27 C28 C29 C30 -0.8(10)
C31 C28 C29 C30 179.5(7)
C28 C29 C30 C8 1.5(10)
C26 C8 C30 C29 -1.3(10)
C2 C8 C30 C29 176.7(6)
C54 N3 C51 C57 149.1(5)
C54 N3 C51 C56 -83.7(6)
C54 N3 C51 C52 23.7(6)
C55 N4 C52 C53 -84.8(6)
C55 N4 C52 C58 145.2(5)
C55 N4 C52 C51 23.1(6)
N3 C51 C52 N4 -136.6(5)
C57 C51 C52 N4 100.0(6)
C56 C51 C52 N4 -19.2(6)
N3 C51 C52 C53 -19.2(5)
C57 C51 C52 C53 -142.6(5)
C56 C51 C52 C53 98.2(5)
N3 C51 C52 C58 102.8(5)
C57 C51 C52 C58 -20.7(7)
C56 C51 C52 C58 -139.9(5)
N4 C52 C53 C54 118.8(5)
C58 C52 C53 C54 -112.5(6)
C51 C52 C53 C54 8.9(6)
N4 C52 C53 C59 -58.4(8)
C58 C52 C53 C59 70.3(8)
C51 C52 C53 C59 -168.3(6)
C59 C53 C54 C62 -0.2(8)
C52 C53 C54 C62 -177.7(5)
C59 C53 C54 N3 -176.8(5)
C52 C53 C54 N3 5.7(6)
C51 N3 C54 C62 164.3(5)
C51 N3 C54 C53 -19.3(6)
C52 N4 C55 C68 168.5(6)
C52 N4 C55 C56 -17.6(7)
C68 C55 C56 C65 1.7(9)
N4 C55 C56 C65 -172.7(5)
C68 C55 C56 C51 177.9(6)
N4 C55 C56 C51 3.5(7)
N3 C51 C56 C65 -64.2(8)
C57 C51 C56 C65 63.6(8)
C52 C51 C56 C65 -174.0(6)
N3 C51 C56 C55 120.0(5)
C57 C51 C56 C55 -112.1(6)
C52 C51 C56 C55 10.2(6)
C54 C53 C59 O5 -177.5(5)
C52 C53 C59 O5 -0.5(9)
C54 C53 C59 C60 0.2(9)
C52 C53 C59 C60 177.2(5)
O5 C59 C60 C61 177.0(5)
C53 C59 C60 C61 -0.5(9)
C59 C60 C61 C62 0.8(9)
C59 C60 C61 O6 -178.6(5)
O6 C61 C62 C54 178.5(5)
C60 C61 C62 C54 -0.9(9)
C53 C54 C62 C61 0.6(8)
N3 C54 C62 C61 176.5(5)
C60 C59 O5 C63 3.4(8)
C53 C59 O5 C63 -179.0(6)
C62 C61 O6 C64 0.2(8)
C60 C61 O6 C64 179.6(5)
C55 C56 C65 O7 176.2(5)
C51 C56 C65 O7 0.7(9)
C55 C56 C65 C66 -1.7(9)
C51 C56 C65 C66 -177.1(6)
O7 C65 C66 C67 -178.3(6)
C56 C65 C66 C67 -0.7(9)
C65 C66 C67 O8' -165.1(14)
C65 C66 C67 O8 173.8(7)
C65 C66 C67 C68 3.2(10)
N4 C55 C68 C67 174.0(6)
C56 C55 C68 C67 0.7(9)
C66 C67 C68 C55 -3.1(10)
O8' C67 C68 C55 163.8(16)
O8 C67 C68 C55 -173.1(8)
C66 C65 O7 C69 3.0(8)
C56 C65 O7 C69 -174.7(5)
C66 C67 O8 C70 -170.6(9)
C68 C67 O8 C70 0.1(12)
C66 C67 O8' C70' 169(2)
C68 C67 O8' C70' 1(3)
N3 C51 C57 C75 167(2)
C56 C51 C57 C75 39(2)
C52 C51 C57 C75 -74(2)
N3 C51 C57 C71 -12(3)
C56 C51 C57 C71 -140(3)
C52 C51 C57 C71 107(3)
C75 C57 C71 C72 2(6)
C51 C57 C71 C72 -179(2)
C57 C71 C72 C73 -3(6)
C71 C72 C73 C74 5(4)
C71 C72 C73 C81 -175(3)
C72 C73 C74 C75 -5(3)
C81 C73 C74 C75 175(2)
C71 C57 C75 C74 -2(5)
C51 C57 C75 C74 178(3)
C73 C74 C75 C57 4(5)
C71' C72' C73' C74' -2(4)
C72' C73' C74' C75' 4(3)
N4 C52 C58 C80 -24.4(8)
C53 C52 C58 C80 -154.2(6)
C51 C52 C58 C80 91.8(7)
N4 C52 C58 C76 158.7(6)
C53 C52 C58 C76 28.9(8)
C51 C52 C58 C76 -85.1(7)
C80 C58 C76 C77 -0.1(10)
C52 C58 C76 C77 177.0(6)
C58 C76 C77 C78 -0.2(11)
C76 C77 C78 C79 1.0(11)
C76 C77 C78 C81' 179.8(8)
C77 C78 C79 C80 -1.7(10)
C81' C78 C79 C80 179.6(8)
C76 C58 C80 C79 -0.6(9)
C52 C58 C80 C79 -177.6(6)
C78 C79 C80 C58 1.5(10)
